data_7032014
loop_
_publ_author_name
'Heimann, Stefan'
'Bl\"aser, Dieter'
'W\"olper, Christoph'
'Haack, Rebekka'
'Jansen, Georg'
'Schulz, Stephan'

_publ_section_title
;
 The bonding situation in triethylchalcogenostiboranes - polarized single
 bonds vs. double bonds.
;
_journal_issue 39
_journal_name_full 'Dalton transactions (Cambridge, England : 2003)'
_journal_page_first 14772
_journal_page_last 14777
_journal_paper_doi 10.1039/c4dt01940g
_journal_volume 43
_journal_year 2014
_chemical_formula_moiety 'C6 H15 Sb Se'
_chemical_formula_sum 'C6 H15 Sb Se'
_chemical_formula_weight 287.89
_chemical_name_systematic
; 
 ? 
;
_space_group_IT_number 186
_symmetry_cell_setting hexagonal
_symmetry_space_group_name_Hall 'P 6c -2c'
_symmetry_space_group_name_H-M 'P 63 m c'
_atom_sites_solution_hydrogens geom
_atom_sites_solution_primary direct
_atom_sites_solution_secondary difmap
_audit_creation_method SHELXL-97
_cell_angle_alpha 90.00
_cell_angle_beta 90.00
_cell_angle_gamma 120.00
_cell_formula_units_Z 2
_cell_length_a 9.2201(11)
_cell_length_b 9.2201(11)
_cell_length_c 6.5289(8)
_cell_measurement_reflns_used 8830
_cell_measurement_temperature 100(1)
_cell_measurement_theta_max 31.89
_cell_measurement_theta_min 2.55
_cell_volume 480.66(10)
_computing_cell_refinement 'BRUKER D8 KAPPA APEX 2 Vers. 3.0-2009'
_computing_data_collection 'BRUKER D8 KAPPA APEX 2 Vers. 3.0-2009'
_computing_data_reduction 'BRUKER D8 KAPPA APEX 2 Vers. 3.0-2009'
_computing_molecular_graphics 'BRUKER AXS SHELXTL (c) 2008 / Vers. 2008/4'
_computing_publication_material 'BRUKER AXS SHELXTL (c) 2008 / Vers. 2008/4'
_computing_structure_refinement 'BRUKER AXS SHELXTL (c) 2008 / Vers. 2008/4'
_computing_structure_solution 'BRUKER D8 KAPPA APEX 2 Vers. 3.0-2009'
_diffrn_ambient_temperature 100(1)
_diffrn_detector_area_resol_mean 512
_diffrn_measured_fraction_theta_full 0.966
_diffrn_measured_fraction_theta_max 0.966
_diffrn_measurement_device_type
; 
 Bruker D8 KAPPA series II with APEX II area detector system
;
_diffrn_measurement_method
;
 Data collection strategy APEX 2/COSMO
;
_diffrn_radiation_monochromator 'Triumph Goebel mirror'
_diffrn_radiation_source 'fine-focus sealed tube'
_diffrn_radiation_type MoK\a
_diffrn_radiation_wavelength 0.71073
_diffrn_reflns_av_R_equivalents 0.0258
_diffrn_reflns_av_sigmaI/netI 0.0103
_diffrn_reflns_limit_h_max 9
_diffrn_reflns_limit_h_min -13
_diffrn_reflns_limit_k_max 13
_diffrn_reflns_limit_k_min -10
_diffrn_reflns_limit_l_max 9
_diffrn_reflns_limit_l_min -8
_diffrn_reflns_number 9591
_diffrn_reflns_theta_full 32.05
_diffrn_reflns_theta_max 32.05
_diffrn_reflns_theta_min 2.55
_exptl_absorpt_coefficient_mu 6.578
_exptl_absorpt_correction_T_max 0.75
_exptl_absorpt_correction_T_min 0.30
_exptl_absorpt_correction_type multi-scan
_exptl_absorpt_process_details
; 
 BRUKER AXS SMART APEX 2 Vers. 3.0-2009
 R.H. Blessing, Acta Cryst. (1995) A51 33-38 
;
_exptl_crystal_colour 'pale yellow'
_exptl_crystal_density_diffrn 1.989
_exptl_crystal_density_method 'not measured'
_exptl_crystal_description needle
_exptl_crystal_F_000 272
_exptl_crystal_size_max 0.37
_exptl_crystal_size_mid 0.12
_exptl_crystal_size_min 0.08
_refine_diff_density_max 2.125
_refine_diff_density_min -0.840
_refine_diff_density_rms 0.119
_refine_ls_abs_structure_details 'Flack H D (1983), Acta Cryst. A39, 876-881'
_refine_ls_abs_structure_Flack 0.622(17)
_refine_ls_extinction_method none
_refine_ls_goodness_of_fit_ref 1.228
_refine_ls_hydrogen_treatment constr
_refine_ls_matrix_type full
_refine_ls_number_parameters 23
_refine_ls_number_reflns 596
_refine_ls_number_restraints 1
_refine_ls_restrained_S_all 1.227
_refine_ls_R_factor_all 0.0197
_refine_ls_R_factor_gt 0.0195
_refine_ls_shift/su_max 0.000
_refine_ls_shift/su_mean 0.000
_refine_ls_structure_factor_coef Fsqd
_refine_ls_weighting_details 'calc w=1/[\s^2^(Fo^2^)+(0.0289P)^2^+0.3913P] where P=(Fo^2^+2Fc^2^)/3'
_refine_ls_weighting_scheme calc
_refine_ls_wR_factor_gt 0.0494
_refine_ls_wR_factor_ref 0.0495
_reflns_number_gt 589
_reflns_number_total 596
_reflns_threshold_expression >2sigma(I)
_cod_data_source_file c4dt01940g2.cif
_cod_data_source_block she_270m
_cod_depositor_comments 'Adding full bibliography for 7032014--7032016.cif.'
_cod_original_sg_symbol_H-M P63mc
_cod_database_code 7032014

loop_
_symmetry_equiv_pos_as_xyz
'x, y, z'
'-y, x-y, z'
'-x+y, -x, z'
'-x, -y, z+1/2'
'y, -x+y, z+1/2'
'x-y, x, z+1/2'
'-y, -x, z'
'-x+y, y, z'
'x, x-y, z'
'y, x, z+1/2'
'x-y, -y, z+1/2'
'-x, -x+y, z+1/2'

loop_
_atom_site_label
_atom_site_type_symbol
_atom_site_fract_x
_atom_site_fract_y
_atom_site_fract_z
_atom_site_U_iso_or_equiv
_atom_site_adp_type
_atom_site_occupancy
_atom_site_symmetry_multiplicity
_atom_site_calc_flag
_atom_site_refinement_flags
_atom_site_disorder_assembly
_atom_site_disorder_group
Sb1 Sb 0.3333 0.6667 0.07071(5) 0.01165(9) Uani 1 6 d S . .
Se1 Se 0.3333 0.6667 0.43926(12) 0.01805(14) Uani 1 6 d S . .
C1 C 0.2737(6) 0.4281(6) -0.0534(7) 0.0165(7) Uani 0.50 1 d P . .
H1A H 0.3732 0.4190 -0.0495 0.020 Uiso 0.50 1 d PR . .
H1B H 0.2426 0.4242 -0.1948 0.020 Uiso 0.50 1 d PR . .
C2 C 0.1432(2) 0.2863(5) 0.0526(8) 0.0327(9) Uani 1 2 d S . .
H2A H 0.0599 0.1861 -0.0125 0.049 Uiso 0.25 1 d PR A 1
H2B H 0.2502 0.2933 0.0461 0.049 Uiso 0.25 1 d PR A 1
H2C H 0.1128 0.2877 0.1934 0.049 Uiso 0.25 1 d PR A 1
H2D H 0.1251 0.1861 -0.0125 0.049 Uiso 0.25 1 d PR A 2
H2E H 0.1738 0.2877 0.1934 0.049 Uiso 0.25 1 d PR A 2
H2F H 0.0419 0.2933 0.0461 0.049 Uiso 0.25 1 d PR A 2

loop_
_atom_site_aniso_label
_atom_site_aniso_U_11
_atom_site_aniso_U_22
_atom_site_aniso_U_33
_atom_site_aniso_U_23
_atom_site_aniso_U_13
_atom_site_aniso_U_12
Sb1 0.01155(10) 0.01155(10) 0.01186(15) 0.000 0.000 0.00578(5)
Se1 0.0210(2) 0.0210(2) 0.0122(3) 0.000 0.000 0.01050(11)
C1 0.019(2) 0.0143(19) 0.017(2) -0.0015(16) 0.0019(16) 0.0089(17)
C2 0.0508(19) 0.0128(12) 0.0219(18) 0.0020(17) 0.0010(8) 0.0064(6)

loop_
_atom_type_symbol
_atom_type_description
_atom_type_scat_dispersion_real
_atom_type_scat_dispersion_imag
_atom_type_scat_source
C C 0.0033 0.0016 'International Tables Vol C Tables 4.2.6.8 and 6.1.1.4'
H H 0.0000 0.0000 'International Tables Vol C Tables 4.2.6.8 and 6.1.1.4'
Sb Sb -0.5866 1.5461 'International Tables Vol C Tables 4.2.6.8 and 6.1.1.4'
Se Se -0.0929 2.2259 'International Tables Vol C Tables 4.2.6.8 and 6.1.1.4'

loop_
_geom_angle_atom_site_label_1
_geom_angle_atom_site_label_2
_geom_angle_atom_site_label_3
_geom_angle
_geom_angle_site_symmetry_1
_geom_angle_site_symmetry_3
C1 Sb1 C1 29.8(3) 3_565 9_565
C1 Sb1 C1 79.9(3) 3_565 8
C1 Sb1 C1 106.58(14) 9_565 8
C1 Sb1 C1 106.58(14) 3_565 2_665
C1 Sb1 C1 79.9(3) 9_565 2_665
C1 Sb1 C1 127.9(3) 8 2_665
C1 Sb1 C1 127.9(3) 3_565 7_665
C1 Sb1 C1 106.58(14) 9_565 7_665
C1 Sb1 C1 106.58(14) 8 7_665
C1 Sb1 C1 29.8(3) 2_665 7_665
C1 Sb1 C1 106.58(14) 3_565 .
C1 Sb1 C1 127.9(3) 9_565 .
C1 Sb1 C1 29.8(3) 8 .
C1 Sb1 C1 106.58(14) 2_665 .
C1 Sb1 C1 79.9(3) 7_665 .
C1 Sb1 Se1 112.23(13) 3_565 .
C1 Sb1 Se1 112.23(13) 9_565 .
C1 Sb1 Se1 112.23(13) 8 .
C1 Sb1 Se1 112.23(13) 2_665 .
C1 Sb1 Se1 112.23(13) 7_665 .
C1 Sb1 Se1 112.23(13) . .
C1 C1 C2 67.5(2) 8 .
C1 C1 Sb1 75.12(13) 8 .
C2 C1 Sb1 114.9(3) . .
C1 C2 C1 45.0(4) 8 .

loop_
_geom_bond_atom_site_label_1
_geom_bond_atom_site_label_2
_geom_bond_distance
_geom_bond_site_symmetry_2
Sb1 C1 2.142(4) 3_565
Sb1 C1 2.142(4) 9_565
Sb1 C1 2.142(4) 8
Sb1 C1 2.142(4) 2_665
Sb1 C1 2.142(4) 7_665
Sb1 C1 2.142(4) .
Sb1 Se1 2.4062(8) .
C1 C1 1.100(10) 8
C1 C2 1.436(6) .
C2 C1 1.436(6) 8
